data_2240778
loop_
_publ_author_name
'Koizumi, Take-aki'
'Hariu, Tomohiro'
'Sei, Yoshihisa'

_publ_section_title
;
 Crystal structure of 1,13,14-triazadibenz[<i>a</i>,<i>j</i>]anthracene
 1,1,2,2-tetrachloroethane monosolvate
;
_journal_issue 6
_journal_name_full 'Acta Crystallographica Section E'
_journal_page_first 681
_journal_page_last 683
_journal_paper_doi 10.1107/S2056989015009263
_journal_volume 71
_journal_year 2015
_chemical_formula_iupac 'C19 H11 N3, C2 H2 Cl4'
_chemical_formula_moiety 'C19 H11 N3, C2 H2 Cl4'
_chemical_formula_sum 'C21 H13 Cl4 N3'
_chemical_formula_weight 449.14
_chemical_name_systematic
;
1,13,14-Triazadibenz[<i>a</i>,<i>j</i>]anthracene
1,1,2,2-tetrachloroethane monosolvate
;
_space_group_IT_number 15
_symmetry_cell_setting monoclinic
_symmetry_space_group_name_Hall '-C 2yc'
_symmetry_space_group_name_H-M 'C 1 2/c 1'
_atom_sites_solution_hydrogens geom
_atom_sites_solution_primary direct
_atom_sites_solution_secondary difmap
_cell_angle_alpha 90.0000
_cell_angle_beta 110.255(4)
_cell_angle_gamma 90.0000
_cell_formula_units_Z 4
_cell_length_a 20.072(7)
_cell_length_b 14.190(5)
_cell_length_c 7.079(3)
_cell_measurement_reflns_used 94
_cell_measurement_temperature 90(2)
_cell_measurement_theta_max 26.84
_cell_measurement_theta_min 5.37
_cell_volume 1891.6(12)
_computing_cell_refinement
;
SAINT (Bruker, 2004)
;
_computing_data_collection
;
APEX2 (Bruker, 2006)
;
_computing_data_reduction
;
SAINT (Bruker, 2004)
;
_computing_molecular_graphics
;
CrystalStructure (Rigaku, 2010)
;
_computing_publication_material
;
CrystalStructure (Rigaku, 2010)
;
_computing_structure_refinement
;
SHELXL2014 (Sheldrick, 2015<i>b</i>)
;
_computing_structure_solution
;
<i>SHELXT</i> (Sheldrick, 2015<i>a</i>)
;
_diffrn_ambient_temperature 90(2)
_diffrn_measured_fraction_theta_full 0.998
_diffrn_measured_fraction_theta_max 0.998
_diffrn_measurement_device_type 'Bruker APEXII CCD area-detector'
_diffrn_measurement_method \w
_diffrn_radiation_type 'Mo K\a'
_diffrn_radiation_wavelength 0.71073
_diffrn_reflns_av_R_equivalents 0.0383
_diffrn_reflns_limit_h_max 19
_diffrn_reflns_limit_h_min -23
_diffrn_reflns_limit_k_max 16
_diffrn_reflns_limit_k_min -13
_diffrn_reflns_limit_l_max 8
_diffrn_reflns_limit_l_min -7
_diffrn_reflns_number 4336
_diffrn_reflns_theta_full 25.02
_diffrn_reflns_theta_max 25.01
_diffrn_standards_number 0
_exptl_absorpt_coefficient_mu 0.639
_exptl_absorpt_correction_T_max 0.938
_exptl_absorpt_correction_T_min 0.511
_exptl_absorpt_correction_type multi-scan
_exptl_absorpt_process_details
;
(SADABS; Bruker, 1996)
;
_exptl_crystal_colour colorless
_exptl_crystal_density_diffrn 1.577
_exptl_crystal_density_method 'not measured'
_exptl_crystal_description needle
_exptl_crystal_F_000 912.00
_exptl_crystal_size_max 0.787
_exptl_crystal_size_mid 0.402
_exptl_crystal_size_min 0.102
_refine_diff_density_max 0.500
_refine_diff_density_min -0.270
_refine_ls_extinction_method none
_refine_ls_goodness_of_fit_ref 1.057
_refine_ls_hydrogen_treatment constr
_refine_ls_number_parameters 128
_refine_ls_number_reflns 1670
_refine_ls_number_restraints 0
_refine_ls_R_factor_gt 0.0296
_refine_ls_shift/su_max 0.001
_refine_ls_structure_factor_coef Fsqd
_refine_ls_weighting_details 'w = 1/[\s^2^(Fo^2^)+(0.0378P)^2^+2.3451P] where P=(Fo^2^+2Fc^2^)/3'
_refine_ls_weighting_scheme calc
_refine_ls_wR_factor_ref 0.0806
_reflns_number_gt 1606
_reflns_number_total 1670
_reflns_threshold_expression F^2^>2\s(F^2^)
_cod_data_source_file is5393sup1.cif
_cod_data_source_block I
_cod_original_cell_volume 1891.5(11)
_cod_original_sg_symbol_H-M 'C 2/c'
_cod_database_code 2240778
_cod_database_fobs_code 2240778

loop_
_symmetry_equiv_pos_site_id
_symmetry_equiv_pos_as_xyz
1 +X,+Y,+Z
2 -X,+Y,1/2-Z
3 -X,-Y,-Z
4 +X,-Y,1/2+Z
5 1/2+X,1/2+Y,+Z
6 1/2-X,1/2+Y,1/2-Z
7 1/2-X,1/2-Y,-Z
8 1/2+X,1/2-Y,1/2+Z

loop_
_atom_site_type_symbol
_atom_site_label
_atom_site_fract_x
_atom_site_fract_y
_atom_site_fract_z
_atom_site_U_iso_or_equiv
_atom_site_adp_type
_atom_site_calc_flag
_atom_site_refinement_flags
_atom_site_occupancy
_atom_site_symmetry_multiplicity
Cl Cl1 0.41196(2) 0.93210(3) 0.70600(6) 0.02318(16) Uani d . 1 1
Cl Cl2 0.46383(2) 0.83298(3) 0.42650(6) 0.02069(15) Uani d . 1 1
N N1 0.38456(7) 0.62220(9) 0.53448(19) 0.0148(3) Uani d . 1 1
N N2 0.5000 0.61449(12) 0.7500 0.0129(4) Uani d S 1 2
C C1 0.32689(8) 0.57917(11) 0.4258(2) 0.0158(3) Uani d . 1 1
H H1 0.2883 0.6168 0.3558 0.019 Uiso calc R 1 1
C C2 0.31719(8) 0.47862(11) 0.4035(2) 0.0144(3) Uani d . 1 1
C C3 0.25243(8) 0.43881(12) 0.2803(2) 0.0179(3) Uani d . 1 1
H H2 0.2145 0.4778 0.2120 0.022 Uiso calc R 1 1
C C4 0.24495(8) 0.34260(12) 0.2603(3) 0.0205(4) Uani d . 1 1
H H3 0.2021 0.3164 0.1793 0.025 Uiso calc R 1 1
C C5 0.30269(8) 0.28419(12) 0.3637(2) 0.0193(4) Uani d . 1 1
H H4 0.2978 0.2191 0.3497 0.023 Uiso calc R 1 1
C C6 0.36626(8) 0.32177(11) 0.4851(2) 0.0152(3) Uani d . 1 1
H H5 0.4039 0.2820 0.5522 0.018 Uiso calc R 1 1
C C7 0.37471(8) 0.42004(11) 0.5082(2) 0.0122(3) Uani d . 1 1
C C8 0.43950(7) 0.46557(10) 0.6339(2) 0.0112(3) Uani d . 1 1
C C9 0.5000 0.41722(14) 0.7500 0.0110(4) Uani d S 1 2
H H6 0.5000 0.3517 0.7500 0.013 Uiso calc SR 1 2
C C10 0.44225(8) 0.56624(10) 0.6410(2) 0.0115(3) Uani d . 1 1
C C11 0.46206(8) 0.83406(10) 0.6758(2) 0.0150(3) Uani d . 1 1
H H7 0.4386 0.7764 0.6963 0.018 Uiso calc R 1 1

loop_
_atom_site_aniso_label
_atom_site_aniso_U_11
_atom_site_aniso_U_22
_atom_site_aniso_U_33
_atom_site_aniso_U_12
_atom_site_aniso_U_13
_atom_site_aniso_U_23
Cl1 0.0185(2) 0.0215(2) 0.0267(3) 0.00797(15) 0.00433(19) -0.00421(15)
Cl2 0.0227(2) 0.0234(3) 0.0136(2) 0.00366(15) 0.00322(19) -0.00042(14)
N1 0.0132(7) 0.0162(7) 0.0140(7) 0.0038(5) 0.0035(5) 0.0018(5)
N2 0.0126(9) 0.0133(9) 0.0129(9) 0.000 0.0043(7) 0.000
C1 0.0119(8) 0.0202(8) 0.0135(8) 0.0070(6) 0.0023(6) 0.0039(6)
C2 0.0102(7) 0.0211(8) 0.0118(7) 0.0020(6) 0.0039(6) 0.0016(6)
C3 0.0079(7) 0.0284(9) 0.0154(8) 0.0033(6) 0.0014(6) 0.0029(6)
C4 0.0089(7) 0.0298(9) 0.0186(9) -0.0055(6) -0.0005(7) -0.0003(7)
C5 0.0157(8) 0.0187(8) 0.0204(8) -0.0042(6) 0.0026(7) 0.0004(6)
C6 0.0103(7) 0.0176(8) 0.0146(8) -0.0002(6) 0.0006(6) 0.0020(6)
C7 0.0091(7) 0.0174(8) 0.0103(7) -0.0004(6) 0.0036(6) 0.0009(5)
C8 0.0092(7) 0.0152(8) 0.0097(7) -0.0001(6) 0.0039(6) -0.0002(5)
C9 0.0108(10) 0.0104(10) 0.0114(10) 0.000 0.0036(9) 0.000
C10 0.0111(7) 0.0136(7) 0.0104(8) 0.0011(5) 0.0045(6) 0.0010(5)
C11 0.0158(8) 0.0130(8) 0.0154(8) 0.0017(6) 0.0046(7) -0.0008(6)

loop_
_atom_type_symbol
_atom_type_description
_atom_type_scat_dispersion_real
_atom_type_scat_dispersion_imag
_atom_type_scat_source
C C 0.0033 0.0016
;
International Tables for Crystallography
(1992, Vol. C, Tables 4.2.6.8 and 6.1.1.4)
;
H H 0.0000 0.0000
;
International Tables for Crystallography
(1992, Vol. C, Table 6.1.1.4)
;
N N 0.0061 0.0033
;
International Tables for Crystallography
(1992, Vol. C, Tables 4.2.6.8 and 6.1.1.4)
;
Cl Cl 0.1484 0.1585
;
International Tables for Crystallography
(1992, Vol. C, Tables 4.2.6.8 and 6.1.1.4)
;

loop_
_geom_angle_atom_site_label_1
_geom_angle_atom_site_label_2
_geom_angle_atom_site_label_3
_geom_angle_site_symmetry_1
_geom_angle_site_symmetry_3
_geom_angle
_geom_angle_publ_flag
C1 N1 C10 . . 117.16(13) no
C10 N2 C10 . 2_656 118.40(18) no
N1 C1 C2 . . 126.09(14) no
N1 C1 H1 . . 117.0 no
C2 C1 H1 . . 117.0 no
C7 C2 C3 . . 120.14(15) no
C7 C2 C1 . . 118.16(14) no
C3 C2 C1 . . 121.70(14) no
C4 C3 C2 . . 120.41(15) no
C4 C3 H2 . . 119.8 no
C2 C3 H2 . . 119.8 no
C3 C4 C5 . . 119.38(15) no
C3 C4 H3 . . 120.3 no
C5 C4 H3 . . 120.3 no
C6 C5 C4 . . 121.04(15) no
C6 C5 H4 . . 119.5 no
C4 C5 H4 . . 119.5 no
C5 C6 C7 . . 120.35(14) no
C5 C6 H5 . . 119.8 no
C7 C6 H5 . . 119.8 no
C6 C7 C2 . . 118.69(14) no
C6 C7 C8 . . 124.04(14) no
C2 C7 C8 . . 117.28(14) no
C9 C8 C10 . . 117.23(13) no
C9 C8 C7 . . 123.92(14) no
C10 C8 C7 . . 118.86(13) no
C8 C9 C8 2_656 . 120.80(19) no
C8 C9 H6 2_656 . 119.6 no
C8 C9 H6 . . 119.6 no
N2 C10 N1 . . 114.40(14) no
N2 C10 C8 . . 123.16(14) no
N1 C10 C8 . . 122.44(13) no
C11 C11 Cl1 2_656 . 113.02(9) no
C11 C11 Cl2 2_656 . 109.00(14) no
Cl1 C11 Cl2 . . 109.48(8) no
C11 C11 H7 2_656 . 108.4 no
Cl1 C11 H7 . . 108.4 no
Cl2 C11 H7 . . 108.4 no

loop_
_geom_bond_atom_site_label_1
_geom_bond_atom_site_label_2
_geom_bond_site_symmetry_2
_geom_bond_distance
_geom_bond_publ_flag
Cl1 C11 . 1.7722(15) no
Cl2 C11 . 1.7778(17) no
N1 C1 . 1.299(2) no
N1 C10 . 1.3913(19) no
N2 C10 . 1.3373(18) no
N2 C10 2_656 1.3373(18) no
C1 C2 . 1.441(2) no
C1 H1 . 0.9300 no
C2 C7 . 1.407(2) no
C2 C3 . 1.409(2) no
C3 C4 . 1.375(2) no
C3 H2 . 0.9300 no
C4 C5 . 1.406(2) no
C4 H3 . 0.9300 no
C5 C6 . 1.376(2) no
C5 H4 . 0.9300 no
C6 C7 . 1.407(2) no
C6 H5 . 0.9300 no
C7 C8 . 1.449(2) no
C8 C9 . 1.3891(18) no
C8 C10 . 1.430(2) no
C9 C8 2_656 1.3891(18) no
C9 H6 . 0.9300 no
C11 C11 2_656 1.522(3) no
C11 H7 . 0.9800 no

loop_
_geom_hbond_atom_site_label_D
_geom_hbond_atom_site_label_H
_geom_hbond_atom_site_label_A
_geom_hbond_distance_DH
_geom_hbond_distance_HA
_geom_hbond_distance_DA
_geom_hbond_angle_DHA
N1 H7 C11 0.98 2.53 3.372(3) 144
N2 H7 C11 0.98 2.57 3.206(3) 122

loop_
_geom_torsion_atom_site_label_1
_geom_torsion_atom_site_label_2
_geom_torsion_atom_site_label_3
_geom_torsion_atom_site_label_4
_geom_torsion_site_symmetry_1
_geom_torsion_site_symmetry_4
_geom_torsion
_geom_torsion_publ_flag
C10 N1 C1 C2 . . -0.6(2) no
N1 C1 C2 C7 . . 0.2(2) no
N1 C1 C2 C3 . . -179.50(14) no
C7 C2 C3 C4 . . -0.3(2) no
C1 C2 C3 C4 . . 179.35(15) no
C2 C3 C4 C5 . . -0.2(2) no
C3 C4 C5 C6 . . 0.4(3) no
C4 C5 C6 C7 . . 0.0(2) no
C5 C6 C7 C2 . . -0.6(2) no
C5 C6 C7 C8 . . 179.54(14) no
C3 C2 C7 C6 . . 0.7(2) no
C1 C2 C7 C6 . . -178.97(14) no
C3 C2 C7 C8 . . -179.37(13) no
C1 C2 C7 C8 . . 0.9(2) no
C6 C7 C8 C9 . . -1.8(2) no
C2 C7 C8 C9 . . 178.34(11) no
C6 C7 C8 C10 . . 178.32(13) no
C2 C7 C8 C10 . . -1.6(2) no
C10 C8 C9 C8 . 2_656 -0.54(9) no
C7 C8 C9 C8 . 2_656 179.54(15) no
C10 N2 C10 N1 2_656 . 179.30(14) no
C10 N2 C10 C8 2_656 . -0.61(10) no
C1 N1 C10 N2 . . 180.00(12) no
C1 N1 C10 C8 . . -0.1(2) no
C9 C8 C10 N2 . . 1.18(19) no
C7 C8 C10 N2 . . -178.90(11) no
C9 C8 C10 N1 . . -178.71(11) no
C7 C8 C10 N1 . . 1.2(2) no
